data_4082683
loop_
_publ_author_name
'Seven, \"Omer'
'Bolte, Michael'
'Lerner, Hans-Wolfram'
'Wagner, Matthias'

_publ_section_title
;
 High-Yield Syntheses and Reactivity Studies of 1,2-Diborylated and
 1,2,4,5-Tetraborylated Benzenes
;
_journal_issue 5
_journal_name_full Organometallics
_journal_page_first 1291
_journal_paper_doi 10.1021/om500104w
_journal_volume 33
_journal_year 2014
_chemical_formula_moiety 'C32 H58 B4 Li2 O6'
_chemical_formula_sum 'C32 H58 B4 Li2 O6'
_chemical_formula_weight 595.90
_chemical_name_systematic ?
_space_group_crystal_system triclinic
_space_group_IT_number 2
_space_group_name_Hall '-P 1'
_space_group_name_H-M_alt 'P -1'
_symmetry_space_group_name_Hall '-P 1'
_symmetry_space_group_name_H-M 'P -1'
_atom_sites_solution_hydrogens mixed
_audit_creation_method SHELXL-2013
_cell_angle_alpha 87.243(6)
_cell_angle_beta 67.938(6)
_cell_angle_gamma 67.074(6)
_cell_formula_units_Z 2
_cell_length_a 11.0407(8)
_cell_length_b 13.5559(11)
_cell_length_c 14.4597(11)
_cell_measurement_reflns_used 28865
_cell_measurement_temperature 173(2)
_cell_measurement_theta_max 26.0
_cell_measurement_theta_min 3.3
_cell_volume 1835.0(3)
_computing_cell_refinement 'X-Area (Stoe & Cie, 2001)'
_computing_data_collection 'X-Area (Stoe & Cie, 2001)'
_computing_data_reduction 'X-Area (Stoe & Cie, 2001)'
_computing_molecular_graphics 'XP in SHELXTL-Plus (Sheldrick, 2008)'
_computing_publication_material SHELXL97
_computing_structure_refinement 'SHELXL (Sheldrick, 2008)'
_computing_structure_solution 'SHELXS (Sheldrick, 2008)'
_diffrn_ambient_temperature 173(2)
_diffrn_measured_fraction_theta_full 0.997
_diffrn_measured_fraction_theta_max 0.981
_diffrn_measurement_device_type 'STOE IPDS II two-circle-diffractometer'
_diffrn_measurement_method \w
_diffrn_radiation_type MoK\a
_diffrn_radiation_wavelength 0.71073
_diffrn_reflns_av_R_equivalents 0.0806
_diffrn_reflns_av_unetI/netI 0.0507
_diffrn_reflns_Laue_measured_fraction_full 0.997
_diffrn_reflns_Laue_measured_fraction_max 0.981
_diffrn_reflns_limit_h_max 13
_diffrn_reflns_limit_h_min -13
_diffrn_reflns_limit_k_max 16
_diffrn_reflns_limit_k_min -16
_diffrn_reflns_limit_l_max 17
_diffrn_reflns_limit_l_min -17
_diffrn_reflns_number 30046
_diffrn_reflns_point_group_measured_fraction_full 0.997
_diffrn_reflns_point_group_measured_fraction_max 0.981
_diffrn_reflns_theta_full 25.000
_diffrn_reflns_theta_max 25.731
_diffrn_reflns_theta_min 3.285
_diffrn_source 'Genix 3D I\mS microfocus X-ray source'
_exptl_absorpt_coefficient_mu 0.069
_exptl_absorpt_correction_T_max 0.977
_exptl_absorpt_correction_T_min 0.976
_exptl_absorpt_correction_type multi-scan
_exptl_absorpt_process_details 'X-Area (Stoe & Cie, 2001)'
_exptl_crystal_colour colourless
_exptl_crystal_density_diffrn 1.079
_exptl_crystal_density_method 'not measured'
_exptl_crystal_description block
_exptl_crystal_F_000 648
_exptl_crystal_size_max 0.350
_exptl_crystal_size_mid 0.340
_exptl_crystal_size_min 0.340
_refine_diff_density_max 0.259
_refine_diff_density_min -0.274
_refine_diff_density_rms 0.042
_refine_ls_extinction_method none
_refine_ls_goodness_of_fit_ref 1.028
_refine_ls_hydrogen_treatment mixed
_refine_ls_matrix_type full
_refine_ls_number_parameters 421
_refine_ls_number_reflns 6889
_refine_ls_number_restraints 0
_refine_ls_restrained_S_all 1.028
_refine_ls_R_factor_all 0.0656
_refine_ls_R_factor_gt 0.0492
_refine_ls_shift/su_max 0.001
_refine_ls_shift/su_mean 0.000
_refine_ls_structure_factor_coef Fsqd
_refine_ls_weighting_details 'w=1/[\s^2^(Fo^2^)+(0.0694P)^2^+0.3064P] where P=(Fo^2^+2Fc^2^)/3'
_refine_ls_weighting_scheme calc
_refine_ls_wR_factor_gt 0.1203
_refine_ls_wR_factor_ref 0.1281
_reflns_Friedel_coverage 0.000
_reflns_number_gt 5497
_reflns_number_total 6889
_reflns_threshold_expression 'I > 2\s(I)'
_cod_data_source_file om500104w_si_001.cif
_cod_data_source_block wa1749
_cod_database_code 4082683
_shelx_space_group_comment
; 
The symmetry employed for this shelxl refinement is uniquely defined 
by the following loop, which should always be used as a source of 
symmetry information in preference to the above space-group names. 
They are only intended as comments. 
;
_shelx_estimated_absorpt_t_min 0.976
_shelx_estimated_absorpt_t_max 0.977
_shelxl_version_number 2013-3

loop_
_space_group_symop_operation_xyz
'x, y, z'
'-x, -y, -z'

loop_
_atom_site_label
_atom_site_type_symbol
_atom_site_fract_x
_atom_site_fract_y
_atom_site_fract_z
_atom_site_U_iso_or_equiv
_atom_site_adp_type
_atom_site_occupancy
_atom_site_site_symmetry_order
_atom_site_calc_flag
_atom_site_refinement_flags_posn
_atom_site_refinement_flags_adp
Li1 Li 0.6088(3) 0.4213(2) 0.4006(2) 0.0289(6) Uani 1 1 d . .
B2 B 0.51425(18) 0.52349(14) 0.23100(12) 0.0218(3) Uani 1 1 d . .
B1 B 0.34834(19) 0.51732(16) 0.46462(13) 0.0257(4) Uani 1 1 d . .
H1A H 0.419(2) 0.5654(16) 0.4555(14) 0.032(5) Uiso 1 1 d . .
H1B H 0.260(2) 0.5416(18) 0.5463(16) 0.043(5) Uiso 1 1 d . .
H1C H 0.416(2) 0.4270(17) 0.4606(14) 0.035(5) Uiso 1 1 d . .
C2 C 0.35826(16) 0.53194(12) 0.27754(11) 0.0213(3) Uani 1 1 d . .
C1 C 0.28023(16) 0.53547(12) 0.38115(11) 0.0211(3) Uani 1 1 d . .
C6 C 0.13745(16) 0.55125(13) 0.41002(11) 0.0250(3) Uani 1 1 d . .
H6 H 0.0816 0.5559 0.4794 0.030 Uiso 1 1 calc R U
C5 C 0.07363(16) 0.56040(14) 0.34168(12) 0.0275(3) Uani 1 1 d . .
H5 H -0.0236 0.5706 0.3646 0.033 Uiso 1 1 calc R U
C4 C 0.15189(17) 0.55458(13) 0.24027(12) 0.0273(3) Uani 1 1 d . .
H4 H 0.1096 0.5596 0.1929 0.033 Uiso 1 1 calc R U
C3 C 0.29243(17) 0.54139(13) 0.20877(11) 0.0254(3) Uani 1 1 d . .
H3 H 0.3460 0.5386 0.1392 0.030 Uiso 1 1 calc R U
O1 O 0.61740(11) 0.48447(9) 0.27184(7) 0.0220(2) Uani 1 1 d . .
O2 O 0.56519(11) 0.55587(9) 0.13857(8) 0.0260(2) Uani 1 1 d . .
C11 C 0.73481(16) 0.51612(13) 0.21006(11) 0.0230(3) Uani 1 1 d . .
C12 C 0.71788(16) 0.52360(13) 0.10760(11) 0.0236(3) Uani 1 1 d . .
C13 C 0.87444(17) 0.43112(16) 0.20838(12) 0.0335(4) Uani 1 1 d . .
H13D H 0.8922 0.3622 0.1761 0.050 Uiso 1 1 calc R U
H13E H 0.8691 0.4230 0.2773 0.050 Uiso 1 1 calc R U
H13F H 0.9524 0.4532 0.1706 0.050 Uiso 1 1 calc R U
C14 C 0.7044(2) 0.62436(16) 0.25969(13) 0.0366(4) Uani 1 1 d . .
H14D H 0.6140 0.6782 0.2599 0.055 Uiso 1 1 calc R U
H14E H 0.7817 0.6472 0.2222 0.055 Uiso 1 1 calc R U
H14F H 0.6981 0.6173 0.3289 0.055 Uiso 1 1 calc R U
C15 C 0.78956(19) 0.41500(15) 0.04450(12) 0.0319(4) Uani 1 1 d . .
H15D H 0.7610 0.3622 0.0856 0.048 Uiso 1 1 calc R U
H15E H 0.8934 0.3910 0.0197 0.048 Uiso 1 1 calc R U
H15F H 0.7606 0.4217 -0.0126 0.048 Uiso 1 1 calc R U
C16 C 0.75942(19) 0.60759(15) 0.04620(13) 0.0348(4) Uani 1 1 d . .
H16D H 0.7119 0.6769 0.0884 0.052 Uiso 1 1 calc R U
H16E H 0.7301 0.6154 -0.0108 0.052 Uiso 1 1 calc R U
H16F H 0.8631 0.5848 0.0213 0.052 Uiso 1 1 calc R U
O21 O 0.71262(13) 0.26236(10) 0.36275(9) 0.0330(3) Uani 1 1 d . .
C21 C 0.7371(2) 0.19754(17) 0.44122(15) 0.0430(5) Uani 1 1 d . .
H21C H 0.7697 0.2321 0.4804 0.052 Uiso 1 1 calc R U
H21D H 0.8141 0.1258 0.4103 0.052 Uiso 1 1 calc R U
C22 C 0.6060(2) 0.18313(19) 0.51105(16) 0.0530(5) Uani 1 1 d . .
H22D H 0.6283 0.1381 0.5624 0.080 Uiso 1 1 calc R U
H22E H 0.5739 0.1481 0.4728 0.080 Uiso 1 1 calc R U
H22F H 0.5303 0.2537 0.5435 0.080 Uiso 1 1 calc R U
C23 C 0.6982(2) 0.20812(16) 0.28675(14) 0.0408(4) Uani 1 1 d . .
H23C H 0.6538 0.2624 0.2481 0.049 Uiso 1 1 calc R U
H23D H 0.6337 0.1715 0.3198 0.049 Uiso 1 1 calc R U
C24 C 0.8379(3) 0.1267(2) 0.21575(19) 0.0620(6) Uani 1 1 d . .
H24D H 0.8219 0.0923 0.1660 0.093 Uiso 1 1 calc R U
H24E H 0.8817 0.0719 0.2534 0.093 Uiso 1 1 calc R U
H24F H 0.9016 0.1627 0.1815 0.093 Uiso 1 1 calc R U
Li1A Li 0.3852(3) 1.0030(2) 0.10419(19) 0.0274(5) Uani 1 1 d . .
B1A B 0.48097(18) 1.02753(14) 0.27237(12) 0.0220(3) Uani 1 1 d . .
B2A B 0.64199(19) 0.91824(15) 0.04387(12) 0.0238(3) Uani 1 1 d . .
H2D H 0.565(2) 0.8758(16) 0.0599(14) 0.034(5) Uiso 1 1 d . .
H2E H 0.5829(19) 1.0093(15) 0.0404(13) 0.026(4) Uiso 1 1 d . .
H2F H 0.728(2) 0.8867(18) -0.0372(16) 0.044(6) Uiso 1 1 d . .
O1A O 0.38207(11) 1.06404(9) 0.22793(8) 0.0242(2) Uani 1 1 d . .
O2A O 0.43004(11) 1.08429(9) 0.36437(8) 0.0280(3) Uani 1 1 d . .
C1A C 0.63443(16) 0.93823(12) 0.22899(11) 0.0211(3) Uani 1 1 d . .
C2A C 0.71210(16) 0.89567(12) 0.12639(11) 0.0203(3) Uani 1 1 d . .
C3A C 0.85580(16) 0.82680(13) 0.09870(11) 0.0235(3) Uani 1 1 d . .
H3A H 0.9117 0.8000 0.0298 0.028 Uiso 1 1 calc R U
C4A C 0.92062(16) 0.79575(13) 0.16732(12) 0.0257(3) Uani 1 1 d . .
H4A H 1.0186 0.7484 0.1451 0.031 Uiso 1 1 calc R U
C5A C 0.84236(17) 0.83386(13) 0.26793(12) 0.0267(3) Uani 1 1 d . .
H5A H 0.8849 0.8114 0.3157 0.032 Uiso 1 1 calc R U
C6A C 0.70147(17) 0.90508(13) 0.29787(11) 0.0258(3) Uani 1 1 d . .
H6A H 0.6481 0.9326 0.3668 0.031 Uiso 1 1 calc R U
C11A C 0.27351(17) 1.16921(13) 0.28399(12) 0.0286(3) Uani 1 1 d . .
C12A C 0.28240(17) 1.15795(14) 0.38924(12) 0.0276(3) Uani 1 1 d . .
C13A C 0.3214(2) 1.25464(16) 0.22971(15) 0.0462(5) Uani 1 1 d . .
H13A H 0.4138 1.2440 0.2310 0.069 Uiso 1 1 calc R U
H13B H 0.2506 1.3264 0.2633 0.069 Uiso 1 1 calc R U
H13C H 0.3307 1.2486 0.1599 0.069 Uiso 1 1 calc R U
C14A C 0.13063(19) 1.18334(18) 0.28315(14) 0.0423(5) Uani 1 1 d . .
H14A H 0.1021 1.1274 0.3181 0.064 Uiso 1 1 calc R U
H14B H 0.1389 1.1772 0.2136 0.064 Uiso 1 1 calc R U
H14C H 0.0586 1.2546 0.3172 0.064 Uiso 1 1 calc R U
C15A C 0.1904(2) 1.10348(16) 0.45683(13) 0.0374(4) Uani 1 1 d . .
H15A H 0.2085 1.0370 0.4201 0.056 Uiso 1 1 calc R U
H15B H 0.0895 1.1521 0.4778 0.056 Uiso 1 1 calc R U
H15C H 0.2138 1.0861 0.5163 0.056 Uiso 1 1 calc R U
C16A C 0.2571(2) 1.26111(16) 0.44405(15) 0.0410(4) Uani 1 1 d . .
H16A H 0.3176 1.2949 0.3992 0.062 Uiso 1 1 calc R U
H16B H 0.2807 1.2445 0.5035 0.062 Uiso 1 1 calc R U
H16C H 0.1566 1.3107 0.4649 0.062 Uiso 1 1 calc R U
O21A O 0.26865(13) 0.92002(11) 0.15550(9) 0.0355(3) Uani 1 1 d . .
C21A C 0.3034(2) 0.84107(17) 0.22230(15) 0.0421(4) Uani 1 1 d . .
H21A H 0.3639 0.8568 0.2505 0.050 Uiso 1 1 calc R U
H21B H 0.3596 0.7687 0.1834 0.050 Uiso 1 1 calc R U
C22A C 0.1744(3) 0.8395(2) 0.30672(16) 0.0554(6) Uani 1 1 d . .
H22A H 0.2041 0.7843 0.3492 0.083 Uiso 1 1 calc R U
H22B H 0.1147 0.8229 0.2794 0.083 Uiso 1 1 calc R U
H22C H 0.1198 0.9102 0.3469 0.083 Uiso 1 1 calc R U
C23A C 0.2063(3) 0.8964(2) 0.09376(18) 0.0614(7) Uani 1 1 d . .
H23A H 0.1726 0.9601 0.0593 0.074 Uiso 1 1 calc R U
H23B H 0.1225 0.8818 0.1367 0.074 Uiso 1 1 calc R U
C24A C 0.3089(5) 0.8016(3) 0.0171(2) 0.1070(14) Uani 1 1 d . .
H24A H 0.2618 0.7884 -0.0235 0.161 Uiso 1 1 calc R U
H24B H 0.3411 0.7380 0.0509 0.161 Uiso 1 1 calc R U
H24C H 0.3912 0.8163 -0.0264 0.161 Uiso 1 1 calc R U

loop_
_atom_site_aniso_label
_atom_site_aniso_U_11
_atom_site_aniso_U_22
_atom_site_aniso_U_33
_atom_site_aniso_U_23
_atom_site_aniso_U_13
_atom_site_aniso_U_12
Li1 0.0298(14) 0.0339(15) 0.0259(13) 0.0048(11) -0.0131(11) -0.0137(13)
B2 0.0234(9) 0.0218(9) 0.0206(8) 0.0041(7) -0.0099(7) -0.0084(7)
B1 0.0247(9) 0.0374(11) 0.0195(8) 0.0053(7) -0.0104(7) -0.0153(8)
C2 0.0206(7) 0.0217(8) 0.0232(7) 0.0064(6) -0.0107(6) -0.0084(6)
C1 0.0218(7) 0.0192(8) 0.0234(7) 0.0042(6) -0.0103(6) -0.0081(6)
C6 0.0202(7) 0.0289(9) 0.0233(7) 0.0035(6) -0.0069(6) -0.0087(7)
C5 0.0169(7) 0.0306(9) 0.0342(8) 0.0046(7) -0.0115(7) -0.0073(7)
C4 0.0277(8) 0.0299(9) 0.0302(8) 0.0084(7) -0.0190(7) -0.0107(7)
C3 0.0251(8) 0.0289(9) 0.0228(7) 0.0069(6) -0.0114(6) -0.0098(7)
O1 0.0183(5) 0.0289(6) 0.0204(5) 0.0065(4) -0.0071(4) -0.0119(5)
O2 0.0206(5) 0.0338(6) 0.0230(5) 0.0101(5) -0.0087(4) -0.0107(5)
C11 0.0206(7) 0.0297(9) 0.0192(7) 0.0031(6) -0.0040(6) -0.0141(7)
C12 0.0196(7) 0.0277(9) 0.0216(7) 0.0048(6) -0.0056(6) -0.0101(7)
C13 0.0216(8) 0.0515(11) 0.0267(8) 0.0075(8) -0.0096(7) -0.0142(8)
C14 0.0422(10) 0.0417(11) 0.0294(8) -0.0028(7) -0.0064(8) -0.0266(9)
C15 0.0328(9) 0.0357(10) 0.0245(8) -0.0014(7) -0.0091(7) -0.0127(8)
C16 0.0325(9) 0.0370(10) 0.0303(8) 0.0115(7) -0.0054(7) -0.0168(8)
O21 0.0379(7) 0.0295(7) 0.0317(6) 0.0063(5) -0.0167(5) -0.0109(6)
C21 0.0432(11) 0.0384(11) 0.0403(10) 0.0123(8) -0.0211(9) -0.0056(9)
C22 0.0561(13) 0.0421(12) 0.0430(11) 0.0167(10) -0.0120(10) -0.0100(11)
C23 0.0505(12) 0.0401(11) 0.0396(10) 0.0047(8) -0.0206(9) -0.0229(10)
C24 0.0699(16) 0.0507(15) 0.0560(13) -0.0122(11) -0.0120(12) -0.0246(13)
Li1A 0.0278(13) 0.0313(15) 0.0253(12) 0.0068(11) -0.0129(11) -0.0120(12)
B1A 0.0222(8) 0.0222(9) 0.0233(8) 0.0032(7) -0.0102(7) -0.0094(7)
B2A 0.0242(9) 0.0236(9) 0.0206(8) 0.0034(7) -0.0103(7) -0.0052(7)
O1A 0.0195(5) 0.0226(6) 0.0236(5) -0.0018(4) -0.0087(4) -0.0007(5)
O2A 0.0214(6) 0.0288(6) 0.0268(5) -0.0055(5) -0.0106(5) -0.0010(5)
C1A 0.0203(7) 0.0198(8) 0.0242(7) 0.0025(6) -0.0105(6) -0.0074(6)
C2A 0.0210(7) 0.0182(7) 0.0230(7) 0.0044(6) -0.0092(6) -0.0088(6)
C3A 0.0211(7) 0.0231(8) 0.0243(7) 0.0019(6) -0.0076(6) -0.0077(7)
C4A 0.0184(7) 0.0233(8) 0.0342(8) 0.0032(7) -0.0119(7) -0.0056(7)
C5A 0.0257(8) 0.0289(9) 0.0300(8) 0.0046(7) -0.0178(7) -0.0088(7)
C6A 0.0244(8) 0.0281(9) 0.0235(7) 0.0005(6) -0.0111(6) -0.0072(7)
C11A 0.0238(8) 0.0223(8) 0.0274(8) -0.0015(7) -0.0080(7) 0.0015(7)
C12A 0.0212(8) 0.0259(9) 0.0275(8) -0.0038(6) -0.0085(6) -0.0015(7)
C13A 0.0530(12) 0.0270(10) 0.0418(10) 0.0093(8) -0.0116(9) -0.0063(9)
C14A 0.0242(9) 0.0518(12) 0.0350(9) -0.0041(8) -0.0141(7) 0.0042(9)
C15A 0.0330(9) 0.0433(11) 0.0294(9) 0.0040(8) -0.0088(7) -0.0120(9)
C16A 0.0343(10) 0.0340(10) 0.0425(10) -0.0147(8) -0.0108(8) -0.0031(8)
O21A 0.0356(7) 0.0451(8) 0.0373(7) 0.0146(6) -0.0188(6) -0.0242(6)
C21A 0.0457(11) 0.0392(11) 0.0451(10) 0.0166(9) -0.0195(9) -0.0203(9)
C22A 0.0684(15) 0.0652(15) 0.0460(12) 0.0194(11) -0.0208(11) -0.0428(13)
C23A 0.0795(17) 0.0928(19) 0.0589(13) 0.0291(13) -0.0430(13) -0.0681(16)
C24A 0.191(4) 0.104(3) 0.0736(19) 0.0067(18) -0.047(2) -0.110(3)

loop_
_atom_type_symbol
_atom_type_description
_atom_type_scat_dispersion_real
_atom_type_scat_dispersion_imag
_atom_type_scat_source
C C 0.0033 0.0016 'International Tables Vol C Tables 4.2.6.8 and 6.1.1.4'
H H 0.0000 0.0000 'International Tables Vol C Tables 4.2.6.8 and 6.1.1.4'
B B 0.0013 0.0007 'International Tables Vol C Tables 4.2.6.8 and 6.1.1.4'
Li Li -0.0003 0.0001 'International Tables Vol C Tables 4.2.6.8 and 6.1.1.4'
O O 0.0106 0.0060 'International Tables Vol C Tables 4.2.6.8 and 6.1.1.4'

loop_
_geom_angle_atom_site_label_1
_geom_angle_atom_site_label_2
_geom_angle_atom_site_label_3
_geom_angle
_geom_angle_site_symmetry_1
_geom_angle_site_symmetry_3
O21 Li1 O1 105.54(13) . .
O21 Li1 B1 112.21(13) . 2_666
O1 Li1 B1 127.40(14) . 2_666
O21 Li1 B1 124.25(13) . .
O1 Li1 B1 87.97(11) . .
B1 Li1 B1 99.15(11) 2_666 .
O21 Li1 Li1 136.59(16) . 2_666
O1 Li1 Li1 115.96(16) . 2_666
B1 Li1 Li1 50.01(8) 2_666 2_666
B1 Li1 Li1 49.14(9) . 2_666
O21 Li1 H1A 152.6(5) . .
O1 Li1 H1A 80.2(5) . .
B1 Li1 H1A 82.4(5) 2_666 .
B1 Li1 H1A 28.4(5) . .
Li1 Li1 H1A 38.4(5) 2_666 .
O21 Li1 H1C 98.0(6) . .
O1 Li1 H1C 103.5(6) . .
B1 Li1 H1C 105.9(6) 2_666 .
B1 Li1 H1C 27.3(6) . .
Li1 Li1 H1C 61.4(6) 2_666 .
H1A Li1 H1C 54.9(8) . .
O2 B2 O1 111.72(13) . .
O2 B2 C2 120.37(13) . .
O1 B2 C2 127.91(13) . .
C1 B1 Li1 153.53(15) . 2_666
C1 B1 Li1 115.26(12) . .
Li1 B1 Li1 80.85(11) 2_666 .
C1 B1 H1A 113.1(9) . .
Li1 B1 H1A 54.8(9) 2_666 .
Li1 B1 H1A 60.4(10) . .
C1 B1 H1B 111.8(10) . .
Li1 B1 H1B 59.6(10) 2_666 .
Li1 B1 H1B 132.2(10) . .
H1A B1 H1B 107.8(14) . .
C1 B1 H1C 109.2(9) . .
Li1 B1 H1C 97.2(9) 2_666 .
Li1 B1 H1C 51.0(9) . .
H1A B1 H1C 109.3(13) . .
H1B B1 H1C 105.3(14) . .
C3 C2 C1 119.93(13) . .
C3 C2 B2 115.30(13) . .
C1 C2 B2 124.71(12) . .
C6 C1 C2 116.68(12) . .
C6 C1 B1 119.52(13) . .
C2 C1 B1 123.75(13) . .
C5 C6 C1 122.93(14) . .
C5 C6 H6 118.5 . .
C1 C6 H6 118.5 . .
C4 C5 C6 119.87(14) . .
C4 C5 H5 120.1 . .
C6 C5 H5 120.1 . .
C3 C4 C5 119.04(13) . .
C3 C4 H4 120.5 . .
C5 C4 H4 120.5 . .
C4 C3 C2 121.53(14) . .
C4 C3 H3 119.2 . .
C2 C3 H3 119.2 . .
B2 O1 C11 106.54(11) . .
B2 O1 Li1 130.12(12) . .
C11 O1 Li1 122.52(11) . .
B2 O2 C12 108.35(11) . .
O1 C11 C13 108.78(12) . .
O1 C11 C14 106.84(12) . .
C13 C11 C14 110.72(13) . .
O1 C11 C12 101.30(10) . .
C13 C11 C12 115.07(13) . .
C14 C11 C12 113.30(13) . .
O2 C12 C16 108.45(13) . .
O2 C12 C15 106.47(12) . .
C16 C12 C15 110.95(13) . .
O2 C12 C11 102.14(11) . .
C16 C12 C11 115.15(13) . .
C15 C12 C11 112.86(13) . .
C11 C13 H13D 109.5 . .
C11 C13 H13E 109.5 . .
H13D C13 H13E 109.5 . .
C11 C13 H13F 109.5 . .
H13D C13 H13F 109.5 . .
H13E C13 H13F 109.5 . .
C11 C14 H14D 109.5 . .
C11 C14 H14E 109.5 . .
H14D C14 H14E 109.5 . .
C11 C14 H14F 109.5 . .
H14D C14 H14F 109.5 . .
H14E C14 H14F 109.5 . .
C12 C15 H15D 109.5 . .
C12 C15 H15E 109.5 . .
H15D C15 H15E 109.5 . .
C12 C15 H15F 109.5 . .
H15D C15 H15F 109.5 . .
H15E C15 H15F 109.5 . .
C12 C16 H16D 109.5 . .
C12 C16 H16E 109.5 . .
H16D C16 H16E 109.5 . .
C12 C16 H16F 109.5 . .
H16D C16 H16F 109.5 . .
H16E C16 H16F 109.5 . .
C23 O21 C21 113.84(14) . .
C23 O21 Li1 121.54(13) . .
C21 O21 Li1 116.90(13) . .
O21 C21 C22 112.61(16) . .
O21 C21 H21C 109.1 . .
C22 C21 H21C 109.1 . .
O21 C21 H21D 109.1 . .
C22 C21 H21D 109.1 . .
H21C C21 H21D 107.8 . .
C21 C22 H22D 109.5 . .
C21 C22 H22E 109.5 . .
H22D C22 H22E 109.5 . .
C21 C22 H22F 109.5 . .
H22D C22 H22F 109.5 . .
H22E C22 H22F 109.5 . .
O21 C23 C24 112.94(16) . .
O21 C23 H23C 109.0 . .
C24 C23 H23C 109.0 . .
O21 C23 H23D 109.0 . .
C24 C23 H23D 109.0 . .
H23C C23 H23D 107.8 . .
C23 C24 H24D 109.5 . .
C23 C24 H24E 109.5 . .
H24D C24 H24E 109.5 . .
C23 C24 H24F 109.5 . .
H24D C24 H24F 109.5 . .
H24E C24 H24F 109.5 . .
O21A Li1A O1A 103.40(13) . .
O21A Li1A B2A 121.38(14) . .
O1A Li1A B2A 88.77(10) . .
O21A Li1A B2A 111.20(12) . 2_675
O1A Li1A B2A 132.04(14) . 2_675
B2A Li1A B2A 99.94(11) . 2_675
O21A Li1A Li1A 133.31(17) . 2_675
O1A Li1A Li1A 120.26(15) . 2_675
B2A Li1A Li1A 49.98(9) . 2_675
B2A Li1A Li1A 49.96(8) 2_675 2_675
O21A Li1A H2D 93.9(6) . .
O1A Li1A H2D 102.0(5) . .
B2A Li1A H2D 28.2(6) . .
B2A Li1A H2D 107.5(6) 2_675 .
Li1A Li1A H2D 63.2(6) 2_675 .
O21A Li1A H2E 150.0(5) . .
O1A Li1A H2E 83.0(5) . .
B2A Li1A H2E 28.7(5) . .
B2A Li1A H2E 83.1(5) 2_675 .
Li1A Li1A H2E 39.2(5) 2_675 .
H2D Li1A H2E 56.2(7) . .
O2A B1A O1A 111.53(14) . .
O2A B1A C1A 120.14(13) . .
O1A B1A C1A 128.28(14) . .
C2A B2A Li1A 117.37(12) . .
C2A B2A Li1A 151.67(13) . 2_675
Li1A B2A Li1A 80.06(11) . 2_675
C2A B2A H2D 109.8(9) . .
Li1A B2A H2D 53.1(10) . .
Li1A B2A H2D 98.5(9) 2_675 .
C2A B2A H2E 112.9(8) . .
Li1A B2A H2E 58.6(9) . .
Li1A B2A H2E 55.0(8) 2_675 .
H2D B2A H2E 110.0(13) . .
C2A B2A H2F 111.9(10) . .
Li1A B2A H2F 130.7(10) . .
Li1A B2A H2F 56.1(10) 2_675 .
H2D B2A H2F 108.2(14) . .
H2E B2A H2F 103.8(14) . .
B1A O1A C11A 106.69(11) . .
B1A O1A Li1A 129.86(13) . .
C11A O1A Li1A 123.12(12) . .
B1A O2A C12A 108.84(11) . .
C6A C1A C2A 119.55(14) . .
C6A C1A B1A 115.49(13) . .
C2A C1A B1A 124.78(12) . .
C3A C2A C1A 116.67(12) . .
C3A C2A B2A 119.63(13) . .
C1A C2A B2A 123.64(13) . .
C4A C3A C2A 122.99(14) . .
C4A C3A H3A 118.5 . .
C2A C3A H3A 118.5 . .
C5A C4A C3A 119.90(14) . .
C5A C4A H4A 120.1 . .
C3A C4A H4A 120.1 . .
C6A C5A C4A 118.93(13) . .
C6A C5A H5A 120.5 . .
C4A C5A H5A 120.5 . .
C5A C6A C1A 121.86(14) . .
C5A C6A H6A 119.1 . .
C1A C6A H6A 119.1 . .
O1A C11A C14A 108.76(14) . .
O1A C11A C13A 106.56(14) . .
C14A C11A C13A 110.80(15) . .
O1A C11A C12A 101.73(12) . .
C14A C11A C12A 114.74(14) . .
C13A C11A C12A 113.44(14) . .
O2A C12A C16A 107.98(13) . .
O2A C12A C15A 106.95(13) . .
C16A C12A C15A 110.75(15) . .
O2A C12A C11A 102.20(12) . .
C16A C12A C11A 115.08(15) . .
C15A C12A C11A 113.09(13) . .
C11A C13A H13A 109.5 . .
C11A C13A H13B 109.5 . .
H13A C13A H13B 109.5 . .
C11A C13A H13C 109.5 . .
H13A C13A H13C 109.5 . .
H13B C13A H13C 109.5 . .
C11A C14A H14A 109.5 . .
C11A C14A H14B 109.5 . .
H14A C14A H14B 109.5 . .
C11A C14A H14C 109.5 . .
H14A C14A H14C 109.5 . .
H14B C14A H14C 109.5 . .
C12A C15A H15A 109.5 . .
C12A C15A H15B 109.5 . .
H15A C15A H15B 109.5 . .
C12A C15A H15C 109.5 . .
H15A C15A H15C 109.5 . .
H15B C15A H15C 109.5 . .
C12A C16A H16A 109.5 . .
C12A C16A H16B 109.5 . .
H16A C16A H16B 109.5 . .
C12A C16A H16C 109.5 . .
H16A C16A H16C 109.5 . .
H16B C16A H16C 109.5 . .
C23A O21A C21A 115.69(15) . .
C23A O21A Li1A 118.38(13) . .
C21A O21A Li1A 118.53(12) . .
O21A C21A C22A 112.93(17) . .
O21A C21A H21A 109.0 . .
C22A C21A H21A 109.0 . .
O21A C21A H21B 109.0 . .
C22A C21A H21B 109.0 . .
H21A C21A H21B 107.8 . .
C21A C22A H22A 109.5 . .
C21A C22A H22B 109.5 . .
H22A C22A H22B 109.5 . .
C21A C22A H22C 109.5 . .
H22A C22A H22C 109.5 . .
H22B C22A H22C 109.5 . .
O21A C23A C24A 112.2(2) . .
O21A C23A H23A 109.2 . .
C24A C23A H23A 109.2 . .
O21A C23A H23B 109.2 . .
C24A C23A H23B 109.2 . .
H23A C23A H23B 107.9 . .
C23A C24A H24A 109.5 . .
C23A C24A H24B 109.5 . .
H24A C24A H24B 109.5 . .
C23A C24A H24C 109.5 . .
H24A C24A H24C 109.5 . .
H24B C24A H24C 109.5 . .

loop_
_geom_bond_atom_site_label_1
_geom_bond_atom_site_label_2
_geom_bond_distance
_geom_bond_site_symmetry_2
Li1 O21 1.993(3) .
Li1 O1 1.997(3) .
Li1 B1 2.423(3) 2_666
Li1 B1 2.454(3) .
Li1 Li1 3.162(6) 2_666
Li1 H1A 2.13(2) .
Li1 H1C 1.949(19) .
B2 O2 1.3662(19) .
B2 O1 1.3897(19) .
B2 C2 1.554(2) .
B1 C1 1.610(2) .
B1 Li1 2.423(3) 2_666
B1 H1A 1.166(18) .
B1 H1B 1.17(2) .
B1 H1C 1.15(2) .
C2 C3 1.4112(19) .
C2 C1 1.412(2) .
C1 C6 1.399(2) .
C6 C5 1.390(2) .
C6 H6 0.9500 .
C5 C4 1.382(2) .
C5 H5 0.9500 .
C4 C3 1.381(2) .
C4 H4 0.9500 .
C3 H3 0.9500 .
O1 C11 1.4794(16) .
O2 C12 1.4529(17) .
C11 C13 1.515(2) .
C11 C14 1.522(2) .
C11 C12 1.555(2) .
C12 C16 1.516(2) .
C12 C15 1.518(2) .
C13 H13D 0.9800 .
C13 H13E 0.9800 .
C13 H13F 0.9800 .
C14 H14D 0.9800 .
C14 H14E 0.9800 .
C14 H14F 0.9800 .
C15 H15D 0.9800 .
C15 H15E 0.9800 .
C15 H15F 0.9800 .
C16 H16D 0.9800 .
C16 H16E 0.9800 .
C16 H16F 0.9800 .
O21 C23 1.440(2) .
O21 C21 1.443(2) .
C21 C22 1.502(3) .
C21 H21C 0.9900 .
C21 H21D 0.9900 .
C22 H22D 0.9800 .
C22 H22E 0.9800 .
C22 H22F 0.9800 .
C23 C24 1.498(3) .
C23 H23C 0.9900 .
C23 H23D 0.9900 .
C24 H24D 0.9800 .
C24 H24E 0.9800 .
C24 H24F 0.9800 .
Li1A O21A 1.950(3) .
Li1A O1A 1.990(3) .
Li1A B2A 2.413(3) .
Li1A B2A 2.414(3) 2_675
Li1A Li1A 3.104(5) 2_675
Li1A H2D 1.95(2) .
Li1A H2E 2.062(17) .
B1A O2A 1.370(2) .
B1A O1A 1.3877(19) .
B1A C1A 1.551(2) .
B2A C2A 1.609(2) .
B2A Li1A 2.414(3) 2_675
B2A H2D 1.152(19) .
B2A H2E 1.159(18) .
B2A H2F 1.16(2) .
O1A C11A 1.475(2) .
O2A C12A 1.4524(19) .
C1A C6A 1.4119(19) .
C1A C2A 1.418(2) .
C2A C3A 1.398(2) .
C3A C4A 1.390(2) .
C3A H3A 0.9500 .
C4A C5A 1.382(2) .
C4A H4A 0.9500 .
C5A C6A 1.380(2) .
C5A H5A 0.9500 .
C6A H6A 0.9500 .
C11A C14A 1.518(2) .
C11A C13A 1.521(2) .
C11A C12A 1.558(2) .
C12A C16A 1.516(2) .
C12A C15A 1.517(2) .
C13A H13A 0.9800 .
C13A H13B 0.9800 .
C13A H13C 0.9800 .
C14A H14A 0.9800 .
C14A H14B 0.9800 .
C14A H14C 0.9800 .
C15A H15A 0.9800 .
C15A H15B 0.9800 .
C15A H15C 0.9800 .
C16A H16A 0.9800 .
C16A H16B 0.9800 .
C16A H16C 0.9800 .
O21A C23A 1.426(2) .
O21A C21A 1.444(2) .
C21A C22A 1.495(3) .
C21A H21A 0.9900 .
C21A H21B 0.9900 .
C22A H22A 0.9800 .
C22A H22B 0.9800 .
C22A H22C 0.9800 .
C23A C24A 1.491(5) .
C23A H23A 0.9900 .
C23A H23B 0.9900 .
C24A H24A 0.9800 .
C24A H24B 0.9800 .
C24A H24C 0.9800 .

loop_
_geom_torsion_atom_site_label_1
_geom_torsion_atom_site_label_2
_geom_torsion_atom_site_label_3
_geom_torsion_atom_site_label_4
_geom_torsion
_geom_torsion_site_symmetry_1
O2 B2 C2 C3 19.0(2) .
O1 B2 C2 C3 -160.51(15) .
O2 B2 C2 C1 -158.11(15) .
O1 B2 C2 C1 22.4(3) .
C3 C2 C1 C6 -1.6(2) .
B2 C2 C1 C6 175.36(14) .
C3 C2 C1 B1 175.63(15) .
B2 C2 C1 B1 -7.4(2) .
Li1 B1 C1 C6 -80.1(3) 2_666
Li1 B1 C1 C6 156.34(14) .
Li1 B1 C1 C2 102.8(3) 2_666
Li1 B1 C1 C2 -20.8(2) .
C2 C1 C6 C5 1.7(2) .
B1 C1 C6 C5 -175.66(15) .
C1 C6 C5 C4 -0.4(3) .
C6 C5 C4 C3 -1.0(2) .
C5 C4 C3 C2 1.1(2) .
C1 C2 C3 C4 0.3(2) .
B2 C2 C3 C4 -176.97(15) .
O2 B2 O1 C11 13.00(17) .
C2 B2 O1 C11 -167.50(15) .
O2 B2 O1 Li1 -177.36(14) .
C2 B2 O1 Li1 2.1(3) .
O1 B2 O2 C12 8.29(17) .
C2 B2 O2 C12 -171.26(14) .
B2 O1 C11 C13 -148.45(13) .
Li1 O1 C11 C13 40.93(18) .
B2 O1 C11 C14 91.99(14) .
Li1 O1 C11 C14 -78.63(17) .
B2 O1 C11 C12 -26.83(15) .
Li1 O1 C11 C12 162.56(13) .
B2 O2 C12 C16 -146.55(13) .
B2 O2 C12 C15 93.99(14) .
B2 O2 C12 C11 -24.55(15) .
O1 C11 C12 O2 30.65(14) .
C13 C11 C12 O2 147.77(13) .
C14 C11 C12 O2 -83.42(15) .
O1 C11 C12 C16 147.94(13) .
C13 C11 C12 C16 -94.94(17) .
C14 C11 C12 C16 33.88(19) .
O1 C11 C12 C15 -83.26(14) .
C13 C11 C12 C15 33.86(18) .
C14 C11 C12 C15 162.67(13) .
C23 O21 C21 C22 -72.9(2) .
Li1 O21 C21 C22 77.1(2) .
C21 O21 C23 C24 -75.5(2) .
Li1 O21 C23 C24 136.07(18) .
O2A B1A O1A C11A 14.72(16) .
C1A B1A O1A C11A -162.80(15) .
O2A B1A O1A Li1A -171.79(13) .
C1A B1A O1A Li1A 10.7(2) .
O1A B1A O2A C12A 5.41(17) .
C1A B1A O2A C12A -176.85(13) .
O2A B1A C1A C6A 13.4(2) .
O1A B1A C1A C6A -169.27(14) .
O2A B1A C1A C2A -161.66(14) .
O1A B1A C1A C2A 15.7(2) .
C6A C1A C2A C3A -3.7(2) .
B1A C1A C2A C3A 171.22(13) .
C6A C1A C2A B2A 173.45(14) .
B1A C1A C2A B2A -11.7(2) .
Li1A B2A C2A C3A 166.18(13) .
Li1A B2A C2A C3A -70.4(3) 2_675
Li1A B2A C2A C1A -10.8(2) .
Li1A B2A C2A C1A 112.6(3) 2_675
C1A C2A C3A C4A 3.2(2) .
B2A C2A C3A C4A -174.06(14) .
C2A C3A C4A C5A -0.4(2) .
C3A C4A C5A C6A -1.9(2) .
C4A C5A C6A C1A 1.4(2) .
C2A C1A C6A C5A 1.5(2) .
B1A C1A C6A C5A -173.81(14) .
B1A O1A C11A C14A -148.24(14) .
Li1A O1A C11A C14A 37.72(19) .
B1A O1A C11A C13A 92.26(15) .
Li1A O1A C11A C13A -81.77(17) .
B1A O1A C11A C12A -26.79(15) .
Li1A O1A C11A C12A 159.18(13) .
B1A O2A C12A C16A -143.46(14) .
B1A O2A C12A C15A 97.32(15) .
B1A O2A C12A C11A -21.71(16) .
O1A C11A C12A O2A 28.92(14) .
C14A C11A C12A O2A 146.14(15) .
C13A C11A C12A O2A -85.11(16) .
O1A C11A C12A C16A 145.66(14) .
C14A C11A C12A C16A -97.12(19) .
C13A C11A C12A C16A 31.6(2) .
O1A C11A C12A C15A -85.68(16) .
C14A C11A C12A C15A 31.5(2) .
C13A C11A C12A C15A 160.28(16) .
C23A O21A C21A C22A -70.7(2) .
Li1A O21A C21A C22A 139.80(17) .
C21A O21A C23A C24A -67.9(2) .
Li1A O21A C23A C24A 81.7(2) .
